data_2238816
loop_
_publ_author_name
'Ould Saleck, Ahmed'
'Assani, Abderrazzak'
'Saadi, Mohamed'
'El Ammari, Lahcen'

_publ_section_title
;
 A triclinic polymorph of dicadmium divanadate(V)
;
_journal_coeditor_code WM2776
_journal_issue 11
_journal_name_full 'Acta Crystallographica Section E'
_journal_page_first i79
_journal_paper_doi 10.1107/S1600536813028869
_journal_volume 69
_journal_year 2013
_chemical_formula_iupac 'Cd2 V2 O7'
_chemical_formula_moiety 'Cd2 O7 V2'
_chemical_formula_structural 'Cd2 V2 O7'
_chemical_formula_sum 'Cd2 O7 V2'
_chemical_formula_weight 438.68
_chemical_name_systematic
;
Dicadmium divanadate(V)
;
_space_group_IT_number 2
_symmetry_cell_setting triclinic
_symmetry_space_group_name_Hall '-P 1'
_symmetry_space_group_name_H-M 'P -1'
_atom_sites_solution_primary direct
_atom_sites_solution_secondary difmap
_audit_creation_method SHELXL-97
_cell_angle_alpha 83.3250(10)
_cell_angle_beta 63.8980(10)
_cell_angle_gamma 80.1450(10)
_cell_formula_units_Z 2
_cell_length_a 6.5974(2)
_cell_length_b 6.8994(2)
_cell_length_c 6.9961(2)
_cell_measurement_reflns_used 2717
_cell_measurement_temperature 296(2)
_cell_measurement_theta_max 33.13
_cell_measurement_theta_min 3.00
_cell_volume 281.450(15)
_computing_cell_refinement 'SAINT (Bruker, 2009)'
_computing_data_collection 'APEX2 (Bruker, 2009)'
_computing_data_reduction 'SAINT (Bruker, 2009)'
_computing_molecular_graphics 'ORTEP-3 for Windows (Farrugia, 2012) and DIAMOND (Brandenburg, 2006)'
_computing_publication_material 'publCIF (Westrip, 2010)'
_computing_structure_refinement 'SHELXL97 (Sheldrick, 2008)'
_computing_structure_solution 'SHELXS97 (Sheldrick, 2008)'
_diffrn_ambient_temperature 296(2)
_diffrn_measured_fraction_theta_full 0.999
_diffrn_measured_fraction_theta_max 0.999
_diffrn_measurement_device_type 'Bruker X8 APEX'
_diffrn_measurement_method '\f and \w scans'
_diffrn_radiation_monochromator graphite
_diffrn_radiation_source 'fine-focus sealed tube'
_diffrn_radiation_type MoK\a
_diffrn_radiation_wavelength 0.71073
_diffrn_reflns_av_R_equivalents 0.0247
_diffrn_reflns_av_sigmaI/netI 0.0169
_diffrn_reflns_limit_h_max 10
_diffrn_reflns_limit_h_min -10
_diffrn_reflns_limit_k_max 10
_diffrn_reflns_limit_k_min -10
_diffrn_reflns_limit_l_max 10
_diffrn_reflns_limit_l_min -10
_diffrn_reflns_number 10113
_diffrn_reflns_theta_full 33.13
_diffrn_reflns_theta_max 33.13
_diffrn_reflns_theta_min 3.00
_exptl_absorpt_coefficient_mu 10.650
_exptl_absorpt_correction_T_max 0.3759
_exptl_absorpt_correction_T_min 0.1636
_exptl_absorpt_correction_type multi-scan
_exptl_absorpt_process_details '(<i>SADABS</i>; Bruker, 2009)'
_exptl_crystal_colour colourless
_exptl_crystal_density_diffrn 5.176
_exptl_crystal_density_method 'not measured'
_exptl_crystal_description block
_exptl_crystal_F_000 396
_exptl_crystal_size_max 0.29
_exptl_crystal_size_mid 0.17
_exptl_crystal_size_min 0.12
_refine_diff_density_max 0.696
_refine_diff_density_min -1.527
_refine_ls_extinction_method none
_refine_ls_goodness_of_fit_ref 1.206
_refine_ls_matrix_type full
_refine_ls_number_parameters 100
_refine_ls_number_reflns 2134
_refine_ls_number_restraints 0
_refine_ls_restrained_S_all 1.206
_refine_ls_R_factor_all 0.0164
_refine_ls_R_factor_gt 0.0155
_refine_ls_shift/su_max 0.001
_refine_ls_shift/su_mean 0.000
_refine_ls_structure_factor_coef Fsqd
_refine_ls_weighting_details 'calc w=1/[\s^2^(Fo^2^)+(0.0148P)^2^+0.2572P] where P=(Fo^2^+2Fc^2^)/3'
_refine_ls_weighting_scheme calc
_refine_ls_wR_factor_gt 0.0369
_refine_ls_wR_factor_ref 0.0374
_reflns_number_gt 2077
_reflns_number_total 2134
_reflns_threshold_expression I>2sigma(I)
_cod_data_source_file wm2776.cif
_cod_data_source_block I
_cod_original_cell_volume 281.450(14)
_cod_database_code 2238816

loop_
_symmetry_equiv_pos_as_xyz
'x, y, z'
'-x, -y, -z'

loop_
_atom_site_type_symbol
_atom_site_label
_atom_site_fract_x
_atom_site_fract_y
_atom_site_fract_z
_atom_site_U_iso_or_equiv
_atom_site_adp_type
_atom_site_calc_flag
_atom_site_occupancy
_atom_site_symmetry_multiplicity
Cd Cd1 0.24214(2) 0.336697(18) 0.83258(2) 0.00767(4) Uani d 1 1
Cd Cd2 0.74980(2) 0.034380(18) 0.75748(2) 0.00845(4) Uani d 1 1
V V1 0.71038(5) 0.16450(4) 0.25864(4) 0.00469(5) Uani d 1 1
V V2 0.22836(5) 0.45517(4) 0.34409(5) 0.00542(5) Uani d 1 1
O O1 0.8612(2) 0.3328(2) 0.0816(2) 0.0100(2) Uani d 1 1
O O2 0.8622(2) 0.0439(2) 0.3907(2) 0.0099(2) Uani d 1 1
O O3 0.4592(2) 0.2893(2) 0.4363(2) 0.0092(2) Uani d 1 1
O O4 0.6546(2) -0.00638(19) 0.1233(2) 0.0086(2) Uani d 1 1
O O5 0.2714(2) 0.29481(19) 0.1660(2) 0.0093(2) Uani d 1 1
O O6 0.3839(2) 0.6438(2) 0.2436(2) 0.0104(2) Uani d 1 1
O O7 -0.0496(2) 0.5892(2) 0.3678(2) 0.0100(2) Uani d 1 1

loop_
_atom_site_aniso_label
_atom_site_aniso_U_11
_atom_site_aniso_U_22
_atom_site_aniso_U_33
_atom_site_aniso_U_12
_atom_site_aniso_U_13
_atom_site_aniso_U_23
Cd1 0.00672(6) 0.00774(6) 0.00900(6) -0.00006(4) -0.00431(4) 0.00047(4)
Cd2 0.00779(6) 0.00795(6) 0.00808(6) 0.00031(4) -0.00277(4) 0.00069(4)
V1 0.00423(11) 0.00515(11) 0.00483(11) -0.00033(8) -0.00222(9) -0.00007(9)
V2 0.00472(11) 0.00635(12) 0.00446(11) -0.00089(9) -0.00115(9) -0.00065(9)
O1 0.0089(5) 0.0096(5) 0.0098(5) -0.0031(4) -0.0025(5) 0.0023(4)
O2 0.0080(5) 0.0124(6) 0.0090(5) 0.0009(4) -0.0044(4) 0.0003(4)
O3 0.0070(5) 0.0116(6) 0.0079(5) 0.0021(4) -0.0032(4) -0.0013(4)
O4 0.0110(6) 0.0068(5) 0.0095(5) -0.0012(4) -0.0054(5) -0.0014(4)
O5 0.0128(6) 0.0079(5) 0.0083(5) 0.0002(4) -0.0057(5) -0.0015(4)
O6 0.0081(5) 0.0079(5) 0.0147(6) -0.0021(4) -0.0046(5) 0.0014(4)
O7 0.0056(5) 0.0157(6) 0.0064(5) 0.0026(4) -0.0020(4) 0.0004(4)

loop_
_atom_type_symbol
_atom_type_description
_atom_type_scat_dispersion_real
_atom_type_scat_dispersion_imag
_atom_type_scat_source
O O 0.0106 0.0060 'International Tables Vol C Tables 4.2.6.8 and 6.1.1.4'
V V 0.3005 0.5294 'International Tables Vol C Tables 4.2.6.8 and 6.1.1.4'
Cd Cd -0.8075 1.2024 'International Tables Vol C Tables 4.2.6.8 and 6.1.1.4'

loop_
_geom_angle_atom_site_label_1
_geom_angle_atom_site_label_2
_geom_angle_atom_site_label_3
_geom_angle_site_symmetry_1
_geom_angle_site_symmetry_3
_geom_angle
O7 Cd1 O4 2_566 2_656 114.29(5)
O7 Cd1 O6 2_566 2_666 131.24(5)
O4 Cd1 O6 2_656 2_666 83.66(5)
O7 Cd1 O1 2_566 2_666 85.81(5)
O4 Cd1 O1 2_656 2_666 157.35(5)
O6 Cd1 O1 2_666 2_666 90.73(5)
O7 Cd1 O1 2_566 1_456 76.73(5)
O4 Cd1 O1 2_656 1_456 94.46(5)
O6 Cd1 O1 2_666 1_456 149.98(5)
O1 Cd1 O1 2_666 1_456 79.55(5)
O7 Cd1 O5 2_566 1_556 153.49(5)
O4 Cd1 O5 2_656 1_556 74.22(5)
O6 Cd1 O5 2_666 1_556 73.06(5)
O1 Cd1 O5 2_666 1_556 83.15(5)
O1 Cd1 O5 1_456 1_556 77.60(5)
O7 Cd1 O3 2_566 . 62.10(5)
O4 Cd1 O3 2_656 . 86.49(5)
O6 Cd1 O3 2_666 . 75.19(5)
O1 Cd1 O3 2_666 . 113.31(5)
O1 Cd1 O3 1_456 . 134.73(5)
O5 Cd1 O3 1_556 . 144.28(4)
O6 Cd2 O5 2_666 2_656 156.37(5)
O6 Cd2 O2 2_666 2_756 116.20(5)
O5 Cd2 O2 2_656 2_756 87.38(5)
O6 Cd2 O2 2_666 . 88.75(5)
O5 Cd2 O2 2_656 . 99.75(5)
O2 Cd2 O2 2_756 . 74.71(5)
O6 Cd2 O4 2_666 1_556 96.72(5)
O5 Cd2 O4 2_656 1_556 75.42(5)
O2 Cd2 O4 2_756 1_556 102.17(5)
O2 Cd2 O4 . 1_556 174.49(5)
O6 Cd2 O4 2_666 2_656 81.30(5)
O5 Cd2 O4 2_656 2_656 75.69(5)
O2 Cd2 O4 2_756 2_656 160.52(5)
O2 Cd2 O4 . 2_656 98.40(5)
O4 Cd2 O4 1_556 2_656 83.09(5)
O1 V1 O2 . . 109.38(7)
O1 V1 O3 . . 107.57(7)
O2 V1 O3 . . 109.85(7)
O1 V1 O4 . . 109.71(7)
O2 V1 O4 . . 109.65(7)
O3 V1 O4 . . 110.65(6)
O5 V2 O6 . . 114.25(7)
O5 V2 O7 . . 99.11(7)
O6 V2 O7 . . 98.25(7)
O5 V2 O7 . 2_566 121.64(7)
O6 V2 O7 . 2_566 123.74(7)
O7 V2 O7 . 2_566 79.57(6)
O5 V2 O3 . . 92.06(6)
O6 V2 O3 . . 93.85(6)
O7 V2 O3 . . 158.40(6)
O7 V2 O3 2_566 . 78.83(6)

loop_
_geom_bond_atom_site_label_1
_geom_bond_atom_site_label_2
_geom_bond_site_symmetry_2
_geom_bond_distance
Cd1 O7 2_566 2.2401(13)
Cd1 O4 2_656 2.2898(13)
Cd1 O6 2_666 2.3083(14)
Cd1 O1 2_666 2.3345(14)
Cd1 O1 1_456 2.3476(13)
Cd1 O5 1_556 2.4043(13)
Cd1 O3 . 2.5300(13)
Cd2 O6 2_666 2.2449(14)
Cd2 O5 2_656 2.2858(13)
Cd2 O2 2_756 2.2894(14)
Cd2 O2 . 2.3327(14)
Cd2 O4 1_556 2.3459(13)
Cd2 O4 2_656 2.4562(14)
V1 O1 . 1.6882(13)
V1 O2 . 1.7028(14)
V1 O3 . 1.7265(13)
V1 O4 . 1.7708(13)
V2 O5 . 1.6612(14)
V2 O6 . 1.6885(14)
V2 O7 . 1.8530(13)
V2 O7 2_566 1.8535(13)
V2 O3 . 2.0348(13)
V2 V2 2_566 2.8482(6)
